data_1517326
loop_
_publ_author_name
'Li, Chengjie'
'Ulrich, Markus'
'Liu, Xiujun'
'Wurst, Klaus'
'M\"uller, Thomas'
'Kr\"autler, Bernhard'

_publ_section_title
;
 Blue transition metal complexes of a natural bilin-type chlorophyll
 catabolite
;
_journal_issue 9
_journal_name_full 'Chemical Science'
_journal_page_first 3388
_journal_paper_doi 10.1039/C4SC00348A
_journal_volume 5
_journal_year 2014
_chemical_formula_sum 'C36 H44 K N4 O11.5'
_chemical_formula_weight 755.85
_chemical_name_systematic
; 
 ? 
;
_space_group_IT_number 2
_symmetry_cell_setting triclinic
_symmetry_space_group_name_Hall '-P 1'
_symmetry_space_group_name_H-M 'P -1'
_atom_sites_solution_hydrogens geom
_atom_sites_solution_primary direct
_atom_sites_solution_secondary difmap
_audit_creation_method SHELXL-97
_cell_angle_alpha 98.948(4)
_cell_angle_beta 100.210(4)
_cell_angle_gamma 97.418(3)
_cell_formula_units_Z 2
_cell_length_a 11.7592(8)
_cell_length_b 12.7470(9)
_cell_length_c 13.3933(9)
_cell_measurement_reflns_used 41860
_cell_measurement_temperature 233(2)
_cell_measurement_theta_max 22.5
_cell_measurement_theta_min 1.0
_cell_volume 1926.2(2)
_computing_cell_refinement 'DENZO-SMN (Otwinowski & Minor, 1997)'
_computing_data_collection 'COLLECT (Nonius, 1998)'
_computing_data_reduction 'DENZO/SCALEPACK (Otwinowski & Minor, 1997)'
_computing_molecular_graphics 'SHELXTL (Bruker, 1997)'
_computing_publication_material 'SHELXTL (Bruker, 1997)'
_computing_structure_refinement 'SHELXL97 (Sheldrick, 2008)'
_computing_structure_solution 'SHELXS86 (Sheldrick, 2008)'
_diffrn_ambient_temperature 233(2)
_diffrn_measured_fraction_theta_full 0.994
_diffrn_measured_fraction_theta_max 0.994
_diffrn_measurement_device_type 'Nonius KappaCCD'
_diffrn_measurement_method 'phi- and omega-scans'
_diffrn_radiation_monochromator graphite
_diffrn_radiation_source 'fine-focus sealed tube'
_diffrn_radiation_type MoK\a
_diffrn_radiation_wavelength 0.71073
_diffrn_reflns_av_R_equivalents 0.0509
_diffrn_reflns_av_sigmaI/netI 0.0726
_diffrn_reflns_limit_h_max 12
_diffrn_reflns_limit_h_min -12
_diffrn_reflns_limit_k_max 13
_diffrn_reflns_limit_k_min -13
_diffrn_reflns_limit_l_max 13
_diffrn_reflns_limit_l_min -13
_diffrn_reflns_number 8392
_diffrn_reflns_theta_full 21.49
_diffrn_reflns_theta_max 21.49
_diffrn_reflns_theta_min 1.57
_diffrn_standards_number 0
_exptl_absorpt_coefficient_mu 0.202
_exptl_absorpt_correction_type none
_exptl_crystal_colour 'light red'
_exptl_crystal_density_diffrn 1.303
_exptl_crystal_density_method 'not measured'
_exptl_crystal_description plate
_exptl_crystal_F_000 798
_exptl_crystal_size_max 0.2
_exptl_crystal_size_mid 0.1
_exptl_crystal_size_min 0.04
_refine_diff_density_max 0.413
_refine_diff_density_min -0.227
_refine_diff_density_rms 0.059
_refine_ls_extinction_method none
_refine_ls_goodness_of_fit_ref 1.109
_refine_ls_hydrogen_treatment mixed
_refine_ls_matrix_type full
_refine_ls_number_parameters 534
_refine_ls_number_reflns 4396
_refine_ls_number_restraints 4
_refine_ls_restrained_S_all 1.109
_refine_ls_R_factor_all 0.1111
_refine_ls_R_factor_gt 0.0769
_refine_ls_shift/su_max 0.000
_refine_ls_shift/su_mean 0.000
_refine_ls_structure_factor_coef Fsqd
_refine_ls_weighting_details 'calc w=1/[\s^2^(Fo^2^)+(0.0876P)^2^+1.9892P] where P=(Fo^2^+2Fc^2^)/3'
_refine_ls_weighting_scheme calc
_refine_ls_wR_factor_gt 0.1824
_refine_ls_wR_factor_ref 0.1968
_reflns_number_gt 3127
_reflns_number_total 4396
_reflns_threshold_expression >2sigma(I)
_cod_duplicate_entry 1516468
_cod_data_source_file c4sc00348a2.cif
_cod_data_source_block PiCC
_cod_original_formula_sum 'C36 H44 K N4 O11.50'
_cod_database_code 1517326

loop_
_symmetry_equiv_pos_as_xyz
'x, y, z'
'-x, -y, -z'

loop_
_atom_site_label
_atom_site_type_symbol
_atom_site_fract_x
_atom_site_fract_y
_atom_site_fract_z
_atom_site_U_iso_or_equiv
_atom_site_adp_type
_atom_site_occupancy
_atom_site_symmetry_multiplicity
_atom_site_calc_flag
_atom_site_refinement_flags
_atom_site_disorder_assembly
_atom_site_disorder_group
K125 K -0.33619(13) -0.38654(13) 0.55677(11) 0.0750(5) Uani 1 1 d . . .
N21 N -0.5294(4) -0.2229(4) 0.0643(3) 0.0450(12) Uani 1 1 d D . .
H21N H -0.532(3) -0.244(3) 0.123(2) 0.016(11) Uiso 1 1 d D . .
N22 N -0.2425(3) -0.1207(4) 0.2270(3) 0.0389(11) Uani 1 1 d D . .
H22N H -0.301(3) -0.145(4) 0.256(4) 0.052(16) Uiso 1 1 d D . .
N23 N -0.0658(3) 0.1450(4) 0.5286(3) 0.0433(11) Uani 1 1 d . . .
N24 N 0.0983(4) 0.3142(4) 0.6424(4) 0.0492(12) Uani 1 1 d D . .
H24N H 0.083(4) 0.273(4) 0.581(2) 0.053(17) Uiso 1 1 d D . .
O33 O -0.3246(4) -0.2057(4) -0.2959(3) 0.0774(14) Uani 1 1 d D . .
H33O H -0.259(4) -0.176(7) -0.261(6) 0.14(4) Uiso 1 1 d D . .
O82 O 0.1180(3) 0.0548(4) 0.2084(3) 0.0648(12) Uani 1 1 d . . .
O84A O -0.0642(4) 0.2301(4) 0.2943(4) 0.0918(16) Uani 1 1 d . . .
O84B O 0.1097(4) 0.2723(3) 0.4010(3) 0.0672(12) Uani 1 1 d . . .
O102 O -0.7671(4) -0.2326(4) 0.0972(4) 0.0840(15) Uani 1 1 d . . .
O124 O -0.4934(4) -0.3120(4) 0.3958(3) 0.0726(13) Uani 1 1 d . . .
O125 O -0.4368(3) -0.2360(3) 0.2701(3) 0.0595(11) Uani 1 1 d . . .
O191 O 0.2676(4) 0.4184(4) 0.6281(3) 0.0728(13) Uani 1 1 d . . .
C1 C -0.6161(4) -0.1775(5) 0.0122(4) 0.0461(14) Uani 1 1 d . . .
C2 C -0.5722(4) -0.1368(4) -0.0665(4) 0.0432(14) Uani 1 1 d . . .
C3 C -0.4566(4) -0.1587(4) -0.0608(4) 0.0386(13) Uani 1 1 d . . .
C4 C -0.4330(4) -0.2107(4) 0.0218(4) 0.0388(13) Uani 1 1 d . . .
C5 C -0.3244(4) -0.2524(4) 0.0638(4) 0.0431(14) Uani 1 1 d . . .
H5A H -0.2944 -0.2880 0.0059 0.052 Uiso 1 1 calc . . .
H5B H -0.3451 -0.3069 0.1045 0.052 Uiso 1 1 calc . . .
C6 C -0.2280(4) -0.1674(4) 0.1304(4) 0.0399(13) Uani 1 1 d . . .
C7 C -0.1243(4) -0.1215(4) 0.1112(4) 0.0411(14) Uani 1 1 d . . .
C8 C -0.0735(4) -0.0442(4) 0.2005(4) 0.0412(14) Uani 1 1 d . . .
C9 C -0.1479(4) -0.0447(4) 0.2704(4) 0.0360(13) Uani 1 1 d . . .
C10 C -0.1046(4) 0.0337(4) 0.3636(4) 0.0408(14) Uani 1 1 d . . .
C11 C -0.1409(4) 0.0656(4) 0.4530(4) 0.0414(14) Uani 1 1 d . . .
C12 C -0.2497(4) 0.0331(4) 0.4898(4) 0.0430(14) Uani 1 1 d . . .
C13 C -0.2347(4) 0.0907(5) 0.5874(4) 0.0458(14) Uani 1 1 d . . .
C14 C -0.1204(4) 0.1604(5) 0.6075(4) 0.0462(15) Uani 1 1 d . . .
C15 C -0.0714(5) 0.2378(5) 0.7004(4) 0.0523(16) Uani 1 1 d . . .
H15 H -0.1122 0.2400 0.7548 0.063 Uiso 1 1 calc . . .
C16 C 0.0289(4) 0.3072(4) 0.7145(4) 0.0428(14) Uani 1 1 d . . .
C17 C 0.0864(5) 0.3886(5) 0.8050(4) 0.0493(15) Uani 1 1 d . . .
C18 C 0.1864(5) 0.4383(5) 0.7850(4) 0.0492(15) Uani 1 1 d . . .
C19 C 0.1947(5) 0.3929(5) 0.6785(4) 0.0505(15) Uani 1 1 d . . .
C21 C -0.6373(5) -0.0833(5) -0.1455(4) 0.0634(18) Uani 1 1 d . . .
H21A H -0.6521 -0.1296 -0.2127 0.095 Uiso 1 1 calc R . .
H21B H -0.5907 -0.0154 -0.1477 0.095 Uiso 1 1 calc R . .
H21C H -0.7111 -0.0703 -0.1273 0.095 Uiso 1 1 calc R . .
C31 C -0.3782(5) -0.1325(5) -0.1330(4) 0.0502(15) Uani 1 1 d . . .
H31A H -0.2968 -0.1152 -0.0951 0.060 Uiso 1 1 calc . . .
H31B H -0.3984 -0.0691 -0.1608 0.060 Uiso 1 1 calc . . .
C32 C -0.3897(5) -0.2253(6) -0.2203(5) 0.072(2) Uani 1 1 d . . .
H32A H -0.3652 -0.2868 -0.1915 0.087 Uiso 1 1 calc . . .
H32B H -0.4725 -0.2456 -0.2538 0.087 Uiso 1 1 calc . . .
C71 C -0.0714(5) -0.1492(6) 0.0182(4) 0.0650(18) Uani 1 1 d . . .
H71A H -0.1189 -0.2124 -0.0270 0.097 Uiso 1 1 calc R . .
H71B H 0.0072 -0.1637 0.0400 0.097 Uiso 1 1 calc R . .
H71C H -0.0685 -0.0892 -0.0184 0.097 Uiso 1 1 calc R . .
C81 C 0.0313(4) 0.0330(5) 0.2446(4) 0.0442(14) Uani 1 1 d . . .
C82 C 0.0163(4) 0.0880(5) 0.3510(4) 0.0412(14) Uani 1 1 d . . .
H82 H 0.0780 0.0731 0.4050 0.049 Uiso 1 1 calc . . .
C83 C 0.0277(5) 0.2065(5) 0.3546(5) 0.0531(16) Uani 1 1 d . . .
C85 C -0.0609(9) 0.3429(8) 0.2836(10) 0.160(5) Uani 1 1 d . . .
H85A H -0.1328 0.3509 0.2392 0.240 Uiso 1 1 calc . . .
H85B H 0.0053 0.3654 0.2535 0.240 Uiso 1 1 calc . . .
H85C H -0.0531 0.3872 0.3510 0.240 Uiso 1 1 calc . . .
C101 C -0.7315(5) -0.1858(6) 0.0335(5) 0.0622(17) Uani 1 1 d . . .
H101 H -0.7851 -0.1518 -0.0055 0.075 Uiso 1 1 calc . . .
C121 C -0.3522(4) -0.0469(5) 0.4309(4) 0.0467(15) Uani 1 1 d . . .
H12A H -0.3632 -0.0409 0.3579 0.056 Uiso 1 1 calc . . .
H12B H -0.4225 -0.0297 0.4555 0.056 Uiso 1 1 calc . . .
C122 C -0.3392(5) -0.1608(5) 0.4408(4) 0.0532(16) Uani 1 1 d . . .
H12C H -0.3458 -0.1710 0.5107 0.064 Uiso 1 1 calc . . .
H12D H -0.2611 -0.1730 0.4310 0.064 Uiso 1 1 calc . . .
C123 C -0.4305(5) -0.2433(5) 0.3632(5) 0.0536(16) Uani 1 1 d . . .
C131 C -0.3161(5) 0.0883(6) 0.6610(4) 0.0631(18) Uani 1 1 d . . .
H13A H -0.3485 0.1547 0.6678 0.095 Uiso 1 1 calc R . .
H13B H -0.2737 0.0807 0.7279 0.095 Uiso 1 1 calc R . .
H13C H -0.3792 0.0278 0.6353 0.095 Uiso 1 1 calc R . .
C171 C 0.0391(6) 0.4095(6) 0.9011(5) 0.076(2) Uani 1 1 d . . .
H17A H 0.1034 0.4282 0.9604 0.114 Uiso 1 1 calc R . .
H17B H -0.0117 0.3454 0.9069 0.114 Uiso 1 1 calc R . .
H17C H -0.0052 0.4685 0.8984 0.114 Uiso 1 1 calc R . .
C181 C 0.2741(6) 0.5225(5) 0.8544(5) 0.0683(18) Uani 1 1 d . . .
H18A H 0.2538 0.5537 0.9158 0.082 Uiso 1 1 calc . . .
C182 C 0.3753(8) 0.5580(7) 0.8399(6) 0.105(3) Uani 1 1 d . . .
H18B H 0.3998 0.5294 0.7796 0.126 Uiso 1 1 calc . . .
H18C H 0.4254 0.6126 0.8894 0.126 Uiso 1 1 calc . . .
O1 O -0.5999(11) -0.3844(10) 0.5407(11) 0.100(4) Uani 0.50 1 d P . 1
C22 C -0.698(4) -0.345(2) 0.520(3) 0.166(14) Uani 0.50 1 d P . 1
O3 O -0.4957(15) -0.5237(13) 0.3746(14) 0.192(8) Uani 0.50 1 d P . 1
O4 O -0.2004(6) -0.4784(8) 0.7591(9) 0.103(4) Uani 0.50 1 d P . 1
O5 O -0.3645(10) -0.5167(6) 0.8861(6) 0.081(3) Uani 0.50 1 d P A 1
O2 O -0.3590(9) -0.5082(8) 0.7118(8) 0.099(3) Uani 0.50 1 d P . 2
C23 C -0.2973(11) -0.5543(17) 0.8018(10) 0.106(6) Uani 0.50 1 d P . 2
O6 O -0.6787(18) -0.2976(19) 0.5860(17) 0.172(10) Uani 0.50 1 d P B 2
O7 O -0.8493(14) -0.4361(12) 0.4591(13) 0.175(7) Uani 0.50 1 d P . 2

loop_
_atom_site_aniso_label
_atom_site_aniso_U_11
_atom_site_aniso_U_22
_atom_site_aniso_U_33
_atom_site_aniso_U_23
_atom_site_aniso_U_13
_atom_site_aniso_U_12
K125 0.0796(10) 0.0814(11) 0.0563(9) 0.0098(8) 0.0136(8) -0.0116(8)
N21 0.040(3) 0.059(3) 0.032(3) 0.008(2) 0.009(2) -0.007(2)
N22 0.028(2) 0.055(3) 0.031(3) 0.007(2) 0.004(2) -0.005(2)
N23 0.037(2) 0.056(3) 0.030(3) -0.003(2) 0.007(2) -0.005(2)
N24 0.043(3) 0.057(3) 0.038(3) -0.005(3) 0.009(2) -0.009(3)
O33 0.070(3) 0.106(4) 0.046(3) -0.001(3) 0.027(2) -0.025(3)
O82 0.038(2) 0.104(3) 0.045(2) 0.005(2) 0.0156(19) -0.016(2)
O84A 0.070(3) 0.074(4) 0.126(4) 0.051(3) -0.013(3) -0.003(3)
O84B 0.057(3) 0.066(3) 0.066(3) 0.001(2) 0.008(2) -0.018(2)
O102 0.057(3) 0.127(4) 0.073(3) 0.029(3) 0.028(2) 0.004(3)
O124 0.073(3) 0.075(3) 0.062(3) 0.017(2) 0.021(2) -0.029(2)
O125 0.052(2) 0.076(3) 0.040(2) 0.017(2) -0.0026(19) -0.020(2)
O191 0.062(3) 0.086(3) 0.058(3) -0.004(2) 0.018(2) -0.020(2)
C1 0.031(3) 0.065(4) 0.040(3) 0.010(3) 0.001(3) 0.005(3)
C2 0.040(3) 0.050(4) 0.034(3) 0.001(3) 0.004(3) -0.001(3)
C3 0.034(3) 0.045(3) 0.032(3) 0.005(3) 0.004(2) -0.005(3)
C4 0.031(3) 0.051(4) 0.028(3) 0.001(3) 0.002(2) -0.006(3)
C5 0.039(3) 0.052(4) 0.032(3) 0.003(3) 0.002(2) -0.004(3)
C6 0.038(3) 0.045(3) 0.033(3) 0.008(3) -0.001(2) 0.004(3)
C7 0.028(3) 0.058(4) 0.032(3) 0.004(3) 0.004(2) -0.002(3)
C8 0.026(3) 0.063(4) 0.033(3) 0.009(3) 0.009(3) 0.000(3)
C9 0.026(3) 0.046(3) 0.031(3) 0.011(3) -0.005(2) -0.001(3)
C10 0.028(3) 0.056(4) 0.036(3) 0.015(3) 0.000(2) -0.001(3)
C11 0.035(3) 0.057(4) 0.030(3) 0.009(3) 0.007(3) -0.002(3)
C12 0.033(3) 0.050(4) 0.045(4) 0.013(3) 0.007(3) -0.001(3)
C13 0.032(3) 0.060(4) 0.040(3) 0.002(3) 0.009(3) -0.002(3)
C14 0.038(3) 0.059(4) 0.038(3) 0.003(3) 0.008(3) 0.000(3)
C15 0.042(3) 0.077(4) 0.031(3) 0.000(3) 0.006(3) 0.001(3)
C16 0.035(3) 0.055(4) 0.035(3) 0.002(3) 0.006(3) 0.003(3)
C17 0.055(4) 0.055(4) 0.039(3) 0.005(3) 0.009(3) 0.014(3)
C18 0.051(4) 0.049(4) 0.041(4) -0.001(3) 0.000(3) 0.002(3)
C19 0.048(4) 0.051(4) 0.048(4) 0.006(3) 0.006(3) -0.002(3)
C21 0.055(4) 0.079(5) 0.053(4) 0.017(3) 0.000(3) 0.011(3)
C31 0.046(3) 0.054(4) 0.042(3) 0.007(3) 0.005(3) -0.013(3)
C32 0.063(4) 0.094(5) 0.053(4) -0.002(4) 0.031(3) -0.018(4)
C71 0.047(3) 0.098(5) 0.044(4) 0.003(3) 0.013(3) -0.003(3)
C81 0.027(3) 0.069(4) 0.035(3) 0.015(3) 0.003(3) -0.002(3)
C82 0.029(3) 0.062(4) 0.031(3) 0.015(3) 0.004(2) 0.000(3)
C83 0.043(4) 0.067(5) 0.050(4) 0.020(3) 0.009(3) -0.001(4)
C85 0.139(8) 0.097(8) 0.245(14) 0.093(9) -0.011(8) 0.020(6)
C101 0.041(4) 0.090(5) 0.050(4) 0.000(4) 0.009(3) 0.004(3)
C121 0.032(3) 0.065(4) 0.039(3) 0.008(3) 0.007(2) -0.005(3)
C122 0.054(4) 0.061(4) 0.037(3) 0.011(3) 0.001(3) -0.009(3)
C123 0.050(4) 0.061(4) 0.049(4) 0.020(3) 0.007(3) -0.005(3)
C131 0.039(3) 0.089(5) 0.057(4) 0.000(3) 0.018(3) -0.004(3)
C171 0.079(5) 0.090(5) 0.048(4) -0.014(4) 0.016(3) -0.004(4)
C181 0.078(5) 0.060(4) 0.056(4) -0.001(3) 0.007(4) -0.005(4)
C182 0.106(6) 0.108(7) 0.072(5) -0.013(5) 0.011(5) -0.048(5)
O1 0.090(8) 0.078(9) 0.129(10) 0.004(7) 0.034(8) -0.001(7)
C22 0.24(4) 0.09(2) 0.16(3) 0.04(2) 0.06(3) -0.05(2)
O3 0.194(16) 0.151(13) 0.212(17) -0.036(13) 0.121(15) -0.068(13)
O4 0.028(4) 0.118(8) 0.168(10) 0.119(8) -0.025(5) -0.019(5)
O5 0.181(10) 0.019(4) 0.030(4) -0.008(3) 0.017(5) -0.011(5)
O2 0.110(8) 0.089(7) 0.080(7) 0.011(6) 0.011(6) -0.027(6)
C23 0.057(8) 0.21(2) 0.039(8) 0.049(10) -0.029(7) 0.015(10)
O6 0.134(13) 0.18(2) 0.168(19) 0.053(15) -0.045(14) -0.019(14)
O7 0.159(12) 0.130(12) 0.212(17) 0.038(11) -0.042(12) 0.031(10)

loop_
_atom_type_symbol
_atom_type_description
_atom_type_scat_dispersion_real
_atom_type_scat_dispersion_imag
_atom_type_scat_source
C C 0.0033 0.0016 'International Tables Vol C Tables 4.2.6.8 and 6.1.1.4'
H H 0.0000 0.0000 'International Tables Vol C Tables 4.2.6.8 and 6.1.1.4'
N N 0.0061 0.0033 'International Tables Vol C Tables 4.2.6.8 and 6.1.1.4'
O O 0.0106 0.0060 'International Tables Vol C Tables 4.2.6.8 and 6.1.1.4'
K K 0.2009 0.2494 'International Tables Vol C Tables 4.2.6.8 and 6.1.1.4'

loop_
_geom_angle_atom_site_label_1
_geom_angle_atom_site_label_2
_geom_angle_atom_site_label_3
_geom_angle
_geom_angle_site_symmetry_1
_geom_angle_site_symmetry_3
O3 K125 O191 133.6(4) 2_446 2_556
O3 K125 O33 88.3(4) 2_446 1_556
O191 K125 O33 133.22(14) 2_556 1_556
O3 K125 O84B 147.9(5) 2_446 2_556
O191 K125 O84B 76.06(12) 2_556 2_556
O33 K125 O84B 71.63(13) 1_556 2_556
O3 K125 O2 43.9(6) 2_446 .
O191 K125 O2 135.5(3) 2_556 .
O33 K125 O2 87.3(2) 1_556 .
O84B K125 O2 108.7(2) 2_556 .
O3 K125 O124 93.2(5) 2_446 .
O191 K125 O124 68.07(13) 2_556 .
O33 K125 O124 94.25(15) 1_556 .
O84B K125 O124 112.49(12) 2_556 .
O2 K125 O124 137.1(2) . .
O3 K125 O1 69.5(4) 2_446 2_446
O191 K125 O1 70.1(3) 2_556 2_446
O33 K125 O1 156.6(3) 1_556 2_446
O84B K125 O1 124.1(3) 2_556 2_446
O2 K125 O1 71.6(3) . 2_446
O124 K125 O1 94.5(3) . 2_446
O3 K125 O3 74.5(5) 2_446 .
O191 K125 O3 60.0(3) 2_556 .
O33 K125 O3 141.5(4) 1_556 .
O84B K125 O3 136.1(3) 2_556 .
O2 K125 O3 102.1(4) . .
O124 K125 O3 53.8(4) . .
O1 K125 O3 40.7(5) 2_446 .
O3 K125 O1 41.6(6) 2_446 .
O191 K125 O1 114.5(3) 2_556 .
O33 K125 O1 81.2(3) 1_556 .
O84B K125 O1 148.7(3) 2_556 .
O2 K125 O1 84.7(4) . .
O124 K125 O1 53.4(3) . .
O1 K125 O1 86.7(4) 2_446 .
O3 K125 O1 62.9(4) . .
O3 K125 O4 76.7(5) 2_446 .
O191 K125 O4 121.1(2) 2_556 .
O33 K125 O4 82.7(2) 1_556 .
O84B K125 O4 76.11(15) 2_556 .
O2 K125 O4 33.1(2) . .
O124 K125 O4 169.56(18) . .
O1 K125 O4 84.8(4) 2_446 .
O3 K125 O4 124.5(4) . .
O1 K125 O4 116.2(3) . .
O3 K125 O7 105.8(6) 2_446 2_446
O191 K125 O7 66.4(3) 2_556 2_446
O33 K125 O7 129.9(3) 1_556 2_446
O84B K125 O7 71.9(3) 2_556 2_446
O2 K125 O7 73.3(4) . 2_446
O124 K125 O7 131.3(3) . 2_446
O1 K125 O7 54.3(4) 2_446 2_446
O3 K125 O7 88.4(5) . 2_446
O1 K125 O7 139.3(4) . 2_446
O4 K125 O7 55.9(4) . 2_446
O3 K125 C122 125.6(5) 2_446 .
O191 K125 C122 67.92(14) 2_556 .
O33 K125 C122 70.25(14) 1_556 .
O84B K125 C122 71.51(13) 2_556 .
O2 K125 C122 156.5(3) . .
O124 K125 C122 42.71(12) . .
O1 K125 C122 128.7(3) 2_446 .
O3 K125 C122 91.9(4) . .
O1 K125 C122 85.0(3) . .
O4 K125 C122 142.83(18) . .
O7 K125 C122 126.5(3) 2_446 .
C4 N21 C1 109.7(4) . .
C4 N21 H21N 125(3) . .
C1 N21 H21N 124(3) . .
C9 N22 C6 108.3(4) . .
C9 N22 H22N 128(3) . .
C6 N22 H22N 123(3) . .
C14 N23 C11 106.0(4) . .
C19 N24 C16 111.6(5) . .
C19 N24 H24N 125(3) . .
C16 N24 H24N 124(3) . .
C32 O33 K125 112.8(4) . 1_554
C32 O33 H33O 103(6) . .
K125 O33 H33O 118(7) 1_554 .
C83 O84A C85 116.7(6) . .
C83 O84B K125 156.9(4) . 2_556
C123 O124 K125 106.1(3) . .
C19 O191 K125 147.0(4) . 2_556
N21 C1 C2 107.1(4) . .
N21 C1 C101 122.5(5) . .
C2 C1 C101 130.0(5) . .
C1 C2 C3 107.8(5) . .
C1 C2 C21 126.1(5) . .
C3 C2 C21 126.0(5) . .
C4 C3 C2 106.6(4) . .
C4 C3 C31 127.6(5) . .
C2 C3 C31 125.8(5) . .
N21 C4 C3 108.8(4) . .
N21 C4 C5 121.2(4) . .
C3 C4 C5 130.0(4) . .
C4 C5 C6 114.5(4) . .
C4 C5 H5A 108.6 . .
C6 C5 H5A 108.6 . .
C4 C5 H5B 108.6 . .
C6 C5 H5B 108.6 . .
H5A C5 H5B 107.6 . .
C7 C6 N22 110.2(4) . .
C7 C6 C5 130.9(5) . .
N22 C6 C5 118.8(4) . .
C6 C7 C8 105.0(4) . .
C6 C7 C71 128.5(5) . .
C8 C7 C71 126.5(4) . .
C9 C8 C7 109.2(4) . .
C9 C8 C81 109.7(4) . .
C7 C8 C81 141.1(4) . .
N22 C9 C8 107.3(4) . .
N22 C9 C10 139.2(4) . .
C8 C9 C10 113.4(4) . .
C11 C10 C9 137.0(5) . .
C11 C10 C82 118.2(5) . .
C9 C10 C82 104.8(4) . .
C10 C11 N23 117.9(4) . .
C10 C11 C12 132.6(5) . .
N23 C11 C12 109.6(4) . .
C13 C12 C11 105.8(4) . .
C13 C12 C121 128.1(5) . .
C11 C12 C121 126.0(5) . .
C12 C13 C14 106.3(4) . .
C12 C13 C131 128.7(5) . .
C14 C13 C131 125.0(5) . .
N23 C14 C15 122.8(4) . .
N23 C14 C13 112.2(5) . .
C15 C14 C13 124.9(5) . .
C16 C15 C14 124.3(5) . .
C16 C15 H15 117.8 . .
C14 C15 H15 117.8 . .
C15 C16 N24 124.8(5) . .
C15 C16 C17 128.9(5) . .
N24 C16 C17 106.2(4) . .
C18 C17 C16 108.2(5) . .
C18 C17 C171 127.8(5) . .
C16 C17 C171 123.9(5) . .
C17 C18 C181 127.5(5) . .
C17 C18 C19 108.3(5) . .
C181 C18 C19 124.1(5) . .
O191 C19 N24 124.6(5) . .
O191 C19 C18 129.8(5) . .
N24 C19 C18 105.5(5) . .
C2 C21 H21A 109.5 . .
C2 C21 H21B 109.5 . .
H21A C21 H21B 109.5 . .
C2 C21 H21C 109.5 . .
H21A C21 H21C 109.5 . .
H21B C21 H21C 109.5 . .
C3 C31 C32 111.1(4) . .
C3 C31 H31A 109.4 . .
C32 C31 H31A 109.4 . .
C3 C31 H31B 109.4 . .
C32 C31 H31B 109.4 . .
H31A C31 H31B 108.0 . .
O33 C32 C31 115.2(5) . .
O33 C32 H32A 108.5 . .
C31 C32 H32A 108.5 . .
O33 C32 H32B 108.5 . .
C31 C32 H32B 108.5 . .
H32A C32 H32B 107.5 . .
C7 C71 H71A 109.5 . .
C7 C71 H71B 109.5 . .
H71A C71 H71B 109.5 . .
C7 C71 H71C 109.5 . .
H71A C71 H71C 109.5 . .
H71B C71 H71C 109.5 . .
O82 C81 C8 129.3(5) . .
O82 C81 C82 123.7(5) . .
C8 C81 C82 107.0(4) . .
C83 C82 C81 109.3(4) . .
C83 C82 C10 114.7(5) . .
C81 C82 C10 105.1(4) . .
C83 C82 H82 109.2 . .
C81 C82 H82 109.2 . .
C10 C82 H82 109.2 . .
O84B C83 O84A 123.5(6) . .
O84B C83 C82 125.9(6) . .
O84A C83 C82 110.5(5) . .
O84A C85 H85A 109.5 . .
O84A C85 H85B 109.5 . .
H85A C85 H85B 109.5 . .
O84A C85 H85C 109.5 . .
H85A C85 H85C 109.5 . .
H85B C85 H85C 109.5 . .
O102 C101 C1 126.4(6) . .
O102 C101 H101 116.8 . .
C1 C101 H101 116.8 . .
C12 C121 C122 113.2(4) . .
C12 C121 H12A 108.9 . .
C122 C121 H12A 108.9 . .
C12 C121 H12B 108.9 . .
C122 C121 H12B 108.9 . .
H12A C121 H12B 107.8 . .
C121 C122 C123 112.8(5) . .
C121 C122 K125 157.2(4) . .
C123 C122 K125 78.3(3) . .
C121 C122 H12C 109.0 . .
C123 C122 H12C 109.0 . .
K125 C122 H12C 48.4 . .
C121 C122 H12D 109.0 . .
C123 C122 H12D 109.0 . .
K125 C122 H12D 84.2 . .
H12C C122 H12D 107.8 . .
O124 C123 O125 125.1(5) . .
O124 C123 C122 118.8(5) . .
O125 C123 C122 116.1(5) . .
O124 C123 K125 53.8(3) . .
O125 C123 K125 145.7(4) . .
C122 C123 K125 76.5(3) . .
C13 C131 H13A 109.5 . .
C13 C131 H13B 109.5 . .
H13A C131 H13B 109.5 . .
C13 C131 H13C 109.5 . .
H13A C131 H13C 109.5 . .
H13B C131 H13C 109.5 . .
C17 C171 H17A 109.5 . .
C17 C171 H17B 109.5 . .
H17A C171 H17B 109.5 . .
C17 C171 H17C 109.5 . .
H17A C171 H17C 109.5 . .
H17B C171 H17C 109.5 . .
C182 C181 C18 126.6(6) . .
C182 C181 H18A 116.7 . .
C18 C181 H18A 116.7 . .
C181 C182 H18B 120.0 . .
C181 C182 H18C 120.0 . .
H18B C182 H18C 120.0 . .
C22 O1 K125 104.0(16) . 2_446
C22 O1 K125 155.1(15) . .
K125 O1 K125 93.3(4) 2_446 .
O1 C22 K125 54.7(14) . 2_446
K125 O3 K125 105.5(5) 2_446 .
C23 O2 K125 147.3(8) . .

loop_
_geom_bond_atom_site_label_1
_geom_bond_atom_site_label_2
_geom_bond_distance
_geom_bond_site_symmetry_2
K125 O3 2.539(12) 2_446
K125 O191 2.725(4) 2_556
K125 O33 2.763(5) 1_556
K125 O84B 2.783(4) 2_556
K125 O2 2.808(10) .
K125 O124 2.941(5) .
K125 O1 2.949(12) 2_446
K125 O3 2.955(17) .
K125 O1 3.074(13) .
K125 O4 3.347(8) .
K125 O7 3.347(16) 2_446
K125 C122 3.477(6) .
N21 C4 1.358(6) .
N21 C1 1.374(7) .
N21 H21N 0.878(19) .
N22 C9 1.353(6) .
N22 C6 1.387(6) .
N22 H22N 0.89(2) .
N23 C14 1.333(6) .
N23 C11 1.401(6) .
N24 C19 1.374(7) .
N24 C16 1.377(6) .
N24 H24N 0.88(2) .
O33 C32 1.406(7) .
O33 K125 2.763(5) 1_554
O33 H33O 0.84(2) .
O82 C81 1.223(6) .
O84A C83 1.327(7) .
O84A C85 1.463(10) .
O84B C83 1.198(7) .
O84B K125 2.783(4) 2_556
O102 C101 1.215(7) .
O124 C123 1.252(6) .
O125 C123 1.255(6) .
O191 C19 1.224(6) .
O191 K125 2.725(4) 2_556
C1 C2 1.392(7) .
C1 C101 1.430(8) .
C2 C3 1.414(7) .
C2 C21 1.498(8) .
C3 C4 1.382(7) .
C3 C31 1.494(7) .
C4 C5 1.498(7) .
C5 C6 1.509(7) .
C5 H5A 0.9800 .
C5 H5B 0.9800 .
C6 C7 1.367(7) .
C7 C8 1.409(7) .
C7 C71 1.502(7) .
C8 C9 1.390(7) .
C8 C81 1.443(7) .
C9 C10 1.439(7) .
C10 C11 1.362(7) .
C10 C82 1.548(7) .
C11 C12 1.484(7) .
C12 C13 1.366(7) .
C12 C121 1.486(7) .
C13 C14 1.469(7) .
C13 C131 1.493(7) .
C14 C15 1.439(8) .
C15 C16 1.345(7) .
C15 H15 0.9400 .
C16 C17 1.463(7) .
C17 C18 1.352(7) .
C17 C171 1.491(8) .
C18 C181 1.464(8) .
C18 C19 1.478(8) .
C21 H21A 0.9700 .
C21 H21B 0.9700 .
C21 H21C 0.9700 .
C31 C32 1.502(8) .
C31 H31A 0.9800 .
C31 H31B 0.9800 .
C32 H32A 0.9800 .
C32 H32B 0.9800 .
C71 H71A 0.9700 .
C71 H71B 0.9700 .
C71 H71C 0.9700 .
C81 C82 1.537(7) .
C82 C83 1.491(8) .
C82 H82 0.9900 .
C85 H85A 0.9700 .
C85 H85B 0.9700 .
C85 H85C 0.9700 .
C101 H101 0.9400 .
C121 C122 1.503(8) .
C121 H12A 0.9800 .
C121 H12B 0.9800 .
C122 C123 1.520(8) .
C122 H12C 0.9800 .
C122 H12D 0.9800 .
C131 H13A 0.9700 .
C131 H13B 0.9700 .
C131 H13C 0.9700 .
C171 H17A 0.9700 .
C171 H17B 0.9700 .
C171 H17C 0.9700 .
C181 C182 1.276(9) .
C181 H18A 0.9400 .
C182 H18B 0.9400 .
C182 H18C 0.9400 .
O1 C22 1.32(5) .
O1 K125 2.949(12) 2_446
C22 K125 3.51(4) 2_446
O3 K125 2.539(12) 2_446
O2 C23 1.531(16) .
O7 K125 3.347(16) 2_446

loop_
_geom_hbond_atom_site_label_D
_geom_hbond_atom_site_label_H
_geom_hbond_atom_site_label_A
_geom_hbond_distance_DH
_geom_hbond_distance_HA
_geom_hbond_distance_DA
_geom_hbond_angle_DHA
_geom_hbond_site_symmetry_A
N21 H21N O125 0.878(19) 2.06(3) 2.818(6) 144(3) .
N22 H22N O125 0.89(2) 1.90(3) 2.753(5) 158(5) .
N24 H24N N23 0.88(2) 2.16(4) 2.750(6) 124(4) .
N24 H24N O84B 0.88(2) 2.49(4) 3.224(6) 142(4) .
O33 H33O O82 0.84(2) 2.05(4) 2.839(6) 156(9) 2
